data_4131417
loop_
_publ_author_name
'Wendel, Daniel'
'Porzelt, Amelie'
'Herz, Fabian A. D.'
'Sarkar, Debotra'
'Jandl, Christian'
'Inoue, Shigeyoshi'
'Rieger, Bernhard'

_publ_section_title
;
 From Si(II) to Si(IV) and Back: Reversible Intramolecular Carbon-Carbon
 Bond Activation by an Acyclic Iminosilylene.
;
_journal_issue 24
_journal_name_full 'Journal of the American Chemical Society'
_journal_page_first 8134
_journal_page_last 8137
_journal_paper_doi 10.1021/jacs.7b05136
_journal_volume 139
_journal_year 2017
_chemical_compound_source 'see text'
_chemical_formula_moiety 'C37 H63 N3 O3 Si5'
_chemical_formula_sum 'C37 H63 N3 O3 Si5'
_chemical_formula_weight 738.35
_space_group_IT_number 14
_space_group_name_Hall '-P 2yn'
_space_group_name_H-M_alt 'P 1 21/n 1'
_symmetry_cell_setting monoclinic
_symmetry_Int_Tables_number 14
_symmetry_space_group_name_Hall '-P 2yn'
_symmetry_space_group_name_H-M 'P 1 21/n 1'
_atom_sites_solution_hydrogens geom
_cell_angle_alpha 90
_cell_angle_beta 101.484(1)
_cell_angle_gamma 90
_cell_formula_units_Z 4
_cell_length_a 10.2747(4)
_cell_length_b 18.4172(8)
_cell_length_c 23.9282(10)
_cell_measurement_reflns_used 9977
_cell_measurement_temperature 100
_cell_measurement_theta_max 25.9367
_cell_measurement_theta_min 2.3052
_cell_volume 4437.3(3)
_computing_cell_refinement 'SAINT (Bruker, 2014)'
_computing_data_collection 'APEX III Control Software (Bruker, 2015)'
_computing_data_reduction 'SAINT (Bruker, 2014)'
_computing_molecular_graphics 'PLATON (Spek, 2011)'
_computing_publication_material 'PLATON (Spek, 2011), enCIFer (Allen, 2014)'
_computing_structure_refinement 'SHELXL2014 (Sheldrick, 2014), SHELXLE (Huebschle, 2011)'
_computing_structure_solution 'SHELXT (Sheldrick, 2015)'
_diffrn_ambient_temperature 100
_diffrn_detector ' CMOS plate '
_diffrn_detector_area_resol_mean 16
_diffrn_measured_fraction_theta_full 1.000
_diffrn_measured_fraction_theta_max 1.000
_diffrn_measurement_device ' \k-geometry diffractometer '
_diffrn_measurement_device_type ' Bruker Photon CMOS '
_diffrn_measurement_method ' phi- and omega-rotation '
_diffrn_radiation_monochromator 'Helios optic'
_diffrn_radiation_probe x-ray
_diffrn_radiation_source 'IMS microsource'
_diffrn_radiation_type MoK\a
_diffrn_radiation_wavelength 0.71073
_diffrn_reflns_av_R_equivalents 0.0983
_diffrn_reflns_av_unetI/netI 0.0515
_diffrn_reflns_limit_h_max 12
_diffrn_reflns_limit_h_min -12
_diffrn_reflns_limit_k_max 22
_diffrn_reflns_limit_k_min -22
_diffrn_reflns_limit_l_max 29
_diffrn_reflns_limit_l_min -29
_diffrn_reflns_number 94623
_diffrn_reflns_reduction_process
;
;
_diffrn_reflns_theta_full 25.24
_diffrn_reflns_theta_max 25.68
_diffrn_reflns_theta_min 2.21
_exptl_absorpt_coefficient_mu 0.196
_exptl_absorpt_correction_T_max 0.7453
_exptl_absorpt_correction_T_min 0.6984
_exptl_absorpt_correction_type multi-scan
_exptl_absorpt_process_details 'SADABS 2014/5, Bruker, 2014'
_exptl_crystal_colour colourless
_exptl_crystal_density_diffrn 1.105
_exptl_crystal_density_method 'Not Measured'
_exptl_crystal_description fragment
_exptl_crystal_F_000 1600
_exptl_crystal_size_max 0.273
_exptl_crystal_size_mid 0.202
_exptl_crystal_size_min 0.107
_refine_diff_density_max 0.343
_refine_diff_density_min -0.330
_refine_diff_density_rms 0.058
_refine_ls_extinction_method none
_refine_ls_goodness_of_fit_ref 1.084
_refine_ls_hydrogen_treatment constr
_refine_ls_matrix_type full
_refine_ls_number_parameters 450
_refine_ls_number_reflns 8438
_refine_ls_number_restraints 0
_refine_ls_restrained_S_all 1.084
_refine_ls_R_factor_all 0.0801
_refine_ls_R_factor_gt 0.0522
_refine_ls_shift/su_max 0.000
_refine_ls_shift/su_mean 0.000
_refine_ls_structure_factor_coef Fsqd
_refine_ls_weighting_details 'W=1/[\S^2^(FO^2^)+(0.0347P)^2^+3.8732P] WHERE P=(FO^2^+2FC^2^)/3'
_refine_ls_weighting_scheme calc
_refine_ls_wR_factor_gt 0.0963
_refine_ls_wR_factor_ref 0.1045
_reflns_number_gt 6412
_reflns_number_total 8438
_reflns_threshold_expression I>2\s(I)
_cod_data_source_file ja7b05136_si_002.cif
_cod_data_source_block compound_4
_cod_original_sg_symbol_H-M 'P 21/n'
_cod_database_code 4131417

loop_
_space_group_symop_id
_space_group_symop_operation_xyz
1 x,y,z
2 1/2-x,1/2+y,1/2-z
3 -x,-y,-z
4 1/2+x,1/2-y,1/2+z

loop_
_atom_site_aniso_label
_atom_site_aniso_U_11
_atom_site_aniso_U_22
_atom_site_aniso_U_33
_atom_site_aniso_U_23
_atom_site_aniso_U_13
_atom_site_aniso_U_12
Si1 0.0179(3) 0.0095(3) 0.0121(3) 0.0004(3) 0.0028(3) -0.0006(3)
Si2 0.0234(4) 0.0122(3) 0.0138(3) -0.0018(3) 0.0050(3) -0.0015(3)
Si3 0.0282(4) 0.0137(3) 0.0265(4) -0.0004(3) 0.0032(3) 0.0011(3)
Si4 0.0283(4) 0.0175(4) 0.0192(4) 0.0008(3) 0.0100(3) -0.0015(3)
Si5 0.0282(4) 0.0239(4) 0.0180(4) -0.0067(3) 0.0019(3) -0.0036(3)
O1 0.0244(9) 0.0140(8) 0.0181(9) 0.0021(7) 0.0052(7) -0.0012(7)
O2 0.0204(9) 0.0154(9) 0.0214(9) 0.0008(7) 0.0043(7) -0.0019(7)
O3 0.0346(11) 0.0253(10) 0.0331(11) 0.0003(8) 0.0152(9) -0.0119(9)
N1 0.0174(10) 0.0118(10) 0.0128(10) 0.0006(8) 0.0027(8) 0.0006(8)
N2 0.0163(10) 0.0091(9) 0.0119(10) 0.0014(8) 0.0009(8) 0.0009(8)
N3 0.0110(9) 0.0093(9) 0.0109(10) 0.0006(8) 0.0013(8) -0.0007(7)
C1 0.0066(11) 0.0114(12) 0.0158(12) 0.0019(9) 0.0033(9) -0.0007(9)
C2 0.0188(12) 0.0123(12) 0.0144(12) -0.0021(10) -0.0007(10) -0.0015(10)
C3 0.0192(12) 0.0103(12) 0.0181(13) -0.0017(10) 0.0038(10) -0.0004(10)
C4 0.0193(12) 0.0088(11) 0.0092(11) 0.0007(9) -0.0028(9) 0.0012(9)
C5 0.0211(13) 0.0128(12) 0.0125(12) -0.0012(9) 0.0002(10) -0.0021(10)
C6 0.0279(14) 0.0146(13) 0.0160(13) 0.0036(10) 0.0033(11) -0.0032(11)
C7 0.0278(14) 0.0125(12) 0.0201(13) 0.0027(11) -0.0026(11) 0.0052(11)
C8 0.0201(13) 0.0166(13) 0.0215(13) -0.0006(11) -0.0001(10) 0.0044(10)
C9 0.0203(13) 0.0130(12) 0.0116(12) -0.0020(9) 0.0001(10) -0.0008(10)
C10 0.0193(13) 0.0207(13) 0.0184(13) 0.0065(10) 0.0029(10) 0.0007(10)
C11 0.0263(14) 0.0226(14) 0.0418(17) 0.0027(13) 0.0131(13) 0.0041(12)
C12 0.0269(14) 0.0282(15) 0.0272(15) 0.0023(12) 0.0090(12) -0.0058(12)
C13 0.0194(13) 0.0194(13) 0.0231(14) 0.0041(11) 0.0014(11) 0.0004(10)
C14 0.0480(19) 0.0404(18) 0.051(2) -0.0126(15) 0.0235(16) -0.0269(15)
C15 0.0423(17) 0.0336(17) 0.0453(19) -0.0009(14) 0.0235(15) -0.0044(14)
C16 0.0153(12) 0.0073(11) 0.0134(12) 0.0012(9) 0.0012(9) 0.0023(9)
C17 0.0145(12) 0.0088(11) 0.0159(12) -0.0030(9) 0.0024(10) 0.0008(9)
C18 0.0158(12) 0.0162(12) 0.0188(13) 0.0001(10) -0.0021(10) 0.0009(10)
C19 0.0281(14) 0.0167(13) 0.0142(13) 0.0050(10) 0.0024(11) 0.0027(11)
C20 0.0209(13) 0.0149(12) 0.0213(13) 0.0040(10) 0.0099(11) -0.0005(10)
C21 0.0147(12) 0.0106(11) 0.0194(13) 0.0005(10) 0.0038(10) 0.0001(9)
C22 0.0100(11) 0.0189(13) 0.0195(13) 0.0035(10) 0.0011(10) 0.0000(10)
C23 0.0208(13) 0.0297(15) 0.0269(15) -0.0023(12) 0.0106(11) -0.0068(11)
C24 0.0164(13) 0.0216(14) 0.0313(15) -0.0040(11) 0.0043(11) -0.0036(10)
C25 0.0133(12) 0.0182(13) 0.0304(15) 0.0105(11) 0.0044(11) -0.0018(10)
C26 0.0177(13) 0.0286(15) 0.0393(17) -0.0053(13) -0.0018(12) -0.0036(12)
C27 0.0177(15) 0.051(2) 0.076(2) -0.0253(18) 0.0083(15) 0.0059(14)
C28 0.0464(18) 0.0287(16) 0.0399(18) 0.0010(14) -0.0075(15) 0.0012(14)
C29 0.053(2) 0.0368(18) 0.049(2) -0.0004(15) 0.0188(16) 0.0202(15)
C30 0.0424(18) 0.0204(15) 0.059(2) 0.0153(14) -0.0012(16) -0.0020(13)
C31 0.0326(16) 0.0330(17) 0.0476(19) 0.0037(14) 0.0076(14) -0.0096(13)
C32 0.0443(17) 0.0220(14) 0.0308(16) 0.0072(12) 0.0181(13) 0.0014(13)
C33 0.0460(17) 0.0325(16) 0.0268(15) 0.0005(13) 0.0209(13) 0.0009(13)
C34 0.0347(16) 0.0395(17) 0.0388(18) -0.0093(14) 0.0080(14) -0.0161(14)
C35 0.0463(18) 0.0368(18) 0.0248(15) -0.0137(13) 0.0026(13) -0.0039(14)
C36 0.0377(17) 0.0414(18) 0.0276(16) -0.0058(14) -0.0061(13) 0.0061(14)
C37 0.0293(15) 0.0149(13) 0.0192(13) -0.0068(11) 0.0078(11) -0.0050(11)

loop_
_atom_site_label
_atom_site_type_symbol
_atom_site_thermal_displace_type
_atom_site_fract_x
_atom_site_fract_y
_atom_site_fract_z
_atom_site_occupancy
_atom_site_U_iso_or_equiv
_atom_site_calc_flag
_atom_site_refinement_flags
Si1 Si Uani 0.71128(6) 0.74343(3) 0.33980(3) 1.000 0.0132(2) d .
Si2 Si Uani 0.65955(7) 0.80322(3) 0.41770(3) 1.000 0.0163(2) d .
Si3 Si Uani 0.51795(7) 0.89884(4) 0.37973(3) 1.000 0.0231(2) d .
Si4 Si Uani 0.54802(7) 0.72192(4) 0.46676(3) 1.000 0.0209(2) d .
Si5 Si Uani 0.86694(7) 0.84067(4) 0.47105(3) 1.000 0.0237(2) d .
O1 O Uani 0.73481(15) 0.80787(8) 0.28949(7) 1.000 0.0187(5) d .
O2 O Uani 0.88165(15) 0.74156(8) 0.34241(7) 1.000 0.0191(5) d .
O3 O Uani 0.95346(18) 0.82851(9) 0.28754(8) 1.000 0.0298(6) d .
N1 N Uani 0.63604(18) 0.66706(10) 0.32038(8) 1.000 0.0140(6) d .
N2 N Uani 0.56853(18) 0.61973(9) 0.22514(8) 1.000 0.0127(6) d .
N3 N Uani 0.65005(17) 0.54350(9) 0.29283(7) 1.000 0.0105(5) d .
C1 C Uani 0.6216(2) 0.61579(11) 0.28250(9) 1.000 0.0111(7) d .
C2 C Uani 0.5621(2) 0.55029(12) 0.20143(10) 1.000 0.0157(7) d .
C3 C Uani 0.6123(2) 0.50395(12) 0.24268(10) 1.000 0.0159(7) d .
C4 C Uani 0.5080(2) 0.68355(11) 0.19632(9) 1.000 0.0132(7) d .
C5 C Uani 0.5829(2) 0.72894(12) 0.16844(9) 1.000 0.0159(7) d .
C6 C Uani 0.5184(2) 0.78848(12) 0.13952(10) 1.000 0.0197(8) d .
C7 C Uani 0.3862(2) 0.80165(13) 0.13898(10) 1.000 0.0212(8) d .
C8 C Uani 0.3148(2) 0.75624(13) 0.16761(10) 1.000 0.0200(8) d .
C9 C Uani 0.3739(2) 0.69624(12) 0.19726(9) 1.000 0.0154(7) d .
C10 C Uani 0.7282(2) 0.71382(13) 0.16849(10) 1.000 0.0196(8) d .
C11 C Uani 0.7445(3) 0.65631(14) 0.12425(12) 1.000 0.0294(9) d .
C12 C Uani 0.8053(3) 0.78121(14) 0.15795(11) 1.000 0.0269(8) d .
C13 C Uani 0.2929(2) 0.64576(13) 0.22708(10) 1.000 0.0210(8) d .
C14 C Uani 0.2191(3) 0.59010(17) 0.18573(14) 1.000 0.0446(11) d .
C15 C Uani 0.1951(3) 0.68588(16) 0.25639(13) 1.000 0.0384(10) d .
C16 C Uani 0.6919(2) 0.51109(11) 0.34828(9) 1.000 0.0122(7) d .
C17 C Uani 0.8264(2) 0.51272(11) 0.37394(9) 1.000 0.0132(7) d .
C18 C Uani 0.8640(2) 0.47642(12) 0.42572(10) 1.000 0.0177(7) d .
C19 C Uani 0.7714(2) 0.44109(13) 0.45055(10) 1.000 0.0199(8) d .
C20 C Uani 0.6392(2) 0.44187(12) 0.42459(10) 1.000 0.0183(7) d .
C21 C Uani 0.5957(2) 0.47706(12) 0.37290(10) 1.000 0.0148(7) d .
C22 C Uani 0.9275(2) 0.55047(13) 0.34559(10) 1.000 0.0164(7) d .
C23 C Uani 0.9821(2) 0.49686(14) 0.30716(11) 1.000 0.0250(8) d .
C24 C Uani 1.0386(2) 0.58593(13) 0.38882(11) 1.000 0.0232(8) d .
C25 C Uani 0.4495(2) 0.47813(13) 0.34537(11) 1.000 0.0206(8) d .
C26 C Uani 0.4004(2) 0.40375(14) 0.32378(12) 1.000 0.0296(9) d .
C27 C Uani 0.3656(3) 0.50656(18) 0.38657(15) 1.000 0.0484(11) d .
C28 C Uani 0.4060(3) 0.86949(16) 0.31239(13) 1.000 0.0406(10) d .
C29 C Uani 0.4159(3) 0.92781(17) 0.43230(14) 1.000 0.0451(11) d .
C30 C Uani 0.6187(3) 0.97790(15) 0.36426(14) 1.000 0.0422(10) d .
C31 C Uani 0.3782(3) 0.70533(16) 0.42334(13) 1.000 0.0378(10) d .
C32 C Uani 0.6427(3) 0.63496(14) 0.47892(12) 1.000 0.0309(9) d .
C33 C Uani 0.5299(3) 0.76125(15) 0.53711(11) 1.000 0.0332(9) d .
C34 C Uani 0.9521(3) 0.90779(16) 0.43154(13) 1.000 0.0376(10) d .
C35 C Uani 0.8456(3) 0.88423(16) 0.53933(11) 1.000 0.0366(10) d .
C36 C Uani 0.9759(3) 0.75922(16) 0.48713(12) 1.000 0.0373(10) d .
C37 C Uani 0.8679(2) 0.79624(13) 0.30422(10) 1.000 0.0207(8) d .
H2 H Uiso 0.52790 0.53830 0.16270 1.000 0.0190 c RU
H3 H Uiso 0.62080 0.45300 0.23860 1.000 0.0190 c RU
H6 H Uiso 0.56620 0.82050 0.11990 1.000 0.0240 c RU
H7 H Uiso 0.34370 0.84230 0.11870 1.000 0.0250 c RU
H8 H Uiso 0.22380 0.76630 0.16700 1.000 0.0240 c RU
H10 H Uiso 0.76960 0.69440 0.20700 1.000 0.0240 c RU
H11A H Uiso 0.70270 0.67340 0.08610 1.000 0.0440 c RU
H11B H Uiso 0.70210 0.61100 0.13260 1.000 0.0440 c RU
H11C H Uiso 0.83920 0.64760 0.12570 1.000 0.0440 c RU
H12A H Uiso 0.77520 0.79740 0.11850 1.000 0.0400 c RU
H12B H Uiso 0.90030 0.76980 0.16450 1.000 0.0400 c RU
H12C H Uiso 0.79020 0.81990 0.18410 1.000 0.0400 c RU
H13 H Uiso 0.35620 0.61880 0.25710 1.000 0.0250 c RU
H14A H Uiso 0.15170 0.61470 0.15730 1.000 0.0670 c RU
H14B H Uiso 0.17590 0.55480 0.20670 1.000 0.0670 c RU
H14C H Uiso 0.28200 0.56500 0.16660 1.000 0.0670 c RU
H15A H Uiso 0.12600 0.70860 0.22750 1.000 0.0580 c RU
H15B H Uiso 0.24230 0.72340 0.28160 1.000 0.0580 c RU
H15C H Uiso 0.15410 0.65140 0.27890 1.000 0.0580 c RU
H18 H Uiso 0.95480 0.47600 0.44420 1.000 0.0210 c RU
H19 H Uiso 0.79900 0.41620 0.48570 1.000 0.0240 c RU
H20 H Uiso 0.57650 0.41790 0.44240 1.000 0.0220 c RU
H22 H Uiso 0.88010 0.58980 0.32070 1.000 0.0200 c RU
H23A H Uiso 0.90870 0.47700 0.27870 1.000 0.0370 c RU
H23B H Uiso 1.02810 0.45720 0.33040 1.000 0.0370 c RU
H23C H Uiso 1.04460 0.52200 0.28780 1.000 0.0370 c RU
H24A H Uiso 1.09390 0.61550 0.36870 1.000 0.0350 c RU
H24B H Uiso 1.09330 0.54820 0.41090 1.000 0.0350 c RU
H24C H Uiso 1.00000 0.61690 0.41460 1.000 0.0350 c RU
H25 H Uiso 0.43760 0.51180 0.31200 1.000 0.0250 c RU
H26A H Uiso 0.30620 0.40670 0.30560 1.000 0.0440 c RU
H26B H Uiso 0.41150 0.36970 0.35580 1.000 0.0440 c RU
H26C H Uiso 0.45170 0.38680 0.29590 1.000 0.0440 c RU
H27A H Uiso 0.27380 0.51320 0.36620 1.000 0.0730 c RU
H27B H Uiso 0.40150 0.55320 0.40240 1.000 0.0730 c RU
H27C H Uiso 0.36780 0.47160 0.41760 1.000 0.0730 c RU
H28A H Uiso 0.34800 0.90990 0.29680 1.000 0.0610 c RU
H28B H Uiso 0.35170 0.82840 0.32030 1.000 0.0610 c RU
H28C H Uiso 0.45940 0.85470 0.28470 1.000 0.0610 c RU
H29A H Uiso 0.36300 0.97050 0.41760 1.000 0.0670 c RU
H29B H Uiso 0.47460 0.94000 0.46860 1.000 0.0670 c RU
H29C H Uiso 0.35660 0.88810 0.43820 1.000 0.0670 c RU
H30A H Uiso 0.68050 0.96210 0.34030 1.000 0.0630 c RU
H30B H Uiso 0.66900 0.99770 0.40010 1.000 0.0630 c RU
H30C H Uiso 0.55970 1.01540 0.34420 1.000 0.0630 c RU
H31A H Uiso 0.38550 0.68570 0.38600 1.000 0.0570 c RU
H31B H Uiso 0.32870 0.75110 0.41810 1.000 0.0570 c RU
H31C H Uiso 0.33120 0.67040 0.44310 1.000 0.0570 c RU
H32A H Uiso 0.65900 0.61660 0.44250 1.000 0.0460 c RU
H32B H Uiso 0.59100 0.59920 0.49560 1.000 0.0460 c RU
H32C H Uiso 0.72770 0.64340 0.50500 1.000 0.0460 c RU
H33A H Uiso 0.48210 0.80750 0.53080 1.000 0.0500 c RU
H33B H Uiso 0.61800 0.76940 0.56080 1.000 0.0500 c RU
H33C H Uiso 0.48000 0.72740 0.55650 1.000 0.0500 c RU
H34A H Uiso 0.96400 0.88640 0.39540 1.000 0.0560 c RU
H34B H Uiso 1.03900 0.92030 0.45470 1.000 0.0560 c RU
H34C H Uiso 0.89780 0.95180 0.42390 1.000 0.0560 c RU
H35A H Uiso 0.78030 0.92350 0.53100 1.000 0.0550 c RU
H35B H Uiso 0.93080 0.90400 0.55920 1.000 0.0550 c RU
H35C H Uiso 0.81440 0.84790 0.56360 1.000 0.0550 c RU
H36A H Uiso 0.99140 0.73820 0.45140 1.000 0.0560 c RU
H36B H Uiso 0.93260 0.72320 0.50740 1.000 0.0560 c RU
H36C H Uiso 1.06100 0.77350 0.51100 1.000 0.0560 c RU

loop_
_atom_type_symbol
_atom_type_description
_atom_type_scat_dispersion_real
_atom_type_scat_dispersion_imag
_atom_type_scat_source
C C 0.0033 0.0016 ' International Tables Vol C Tables 4.2.6.8 and 6.1.1.4'
H H 0.0000 0.0000 ' International Tables Vol C Tables 4.2.6.8 and 6.1.1.4'
N N 0.0061 0.0033 ' International Tables Vol C Tables 4.2.6.8 and 6.1.1.4'
O O 0.0106 0.0060 ' International Tables Vol C Tables 4.2.6.8 and 6.1.1.4'
Si Si 0.0817 0.0704 ' International Tables Vol C Tables 4.2.6.8 and 6.1.1.4'

loop_
_geom_angle_atom_site_label_1
_geom_angle_atom_site_label_2
_geom_angle_atom_site_label_3
_geom_angle
_geom_angle_publ_flag
Si2 Si1 O1 108.55(6) yes
Si2 Si1 O2 111.78(6) yes
Si2 Si1 N1 117.94(8) yes
Si2 Si1 C37 113.92(7) yes
O1 Si1 O2 76.18(8) yes
O1 Si1 N1 121.00(9) yes
O2 Si1 N1 114.24(9) yes
N1 Si1 C37 128.04(10) yes
Si1 Si2 Si3 105.60(4) yes
Si1 Si2 Si4 108.27(3) yes
Si1 Si2 Si5 104.32(4) yes
Si3 Si2 Si4 110.28(4) yes
Si3 Si2 Si5 114.42(3) yes
Si4 Si2 Si5 113.31(4) yes
Si2 Si3 C28 110.19(10) yes
Si2 Si3 C29 109.94(10) yes
Si2 Si3 C30 109.66(10) yes
C28 Si3 C29 109.41(14) yes
C28 Si3 C30 109.03(14) yes
C29 Si3 C30 108.58(14) yes
Si2 Si4 C31 108.79(10) yes
Si2 Si4 C32 109.60(10) yes
Si2 Si4 C33 110.45(9) yes
C31 Si4 C32 110.26(13) yes
C31 Si4 C33 108.27(14) yes
C32 Si4 C33 109.47(13) yes
Si2 Si5 C34 112.45(10) yes
Si2 Si5 C35 110.34(10) yes
Si2 Si5 C36 108.48(10) yes
C34 Si5 C35 107.76(13) yes
C34 Si5 C36 108.24(14) yes
C35 Si5 C36 109.54(13) yes
Si1 O1 C37 89.10(13) yes
Si1 O2 C37 89.54(12) yes
Si1 N1 C1 144.15(17) yes
C1 N2 C2 109.57(17) yes
C1 N2 C4 124.69(17) yes
C2 N2 C4 124.93(18) yes
C1 N3 C3 109.82(17) yes
C1 N3 C16 125.50(17) yes
C3 N3 C16 123.95(17) yes
N1 C1 N2 128.84(19) yes
N1 C1 N3 126.07(19) yes
N2 C1 N3 104.99(17) yes
N2 C2 C3 107.9(2) yes
N3 C3 C2 107.74(19) yes
N2 C4 C5 119.48(19) yes
N2 C4 C9 117.42(18) yes
C5 C4 C9 123.09(19) no
C4 C5 C6 117.20(19) no
C4 C5 C10 121.76(19) no
C6 C5 C10 121.03(19) no
C5 C6 C7 121.0(2) no
C6 C7 C8 120.6(2) no
C7 C8 C9 121.0(2) no
C4 C9 C8 117.16(19) no
C4 C9 C13 122.56(19) no
C8 C9 C13 120.24(19) no
C5 C10 C11 111.7(2) no
C5 C10 C12 113.3(2) no
C11 C10 C12 108.5(2) no
C9 C13 C14 110.9(2) no
C9 C13 C15 113.1(2) no
C14 C13 C15 109.7(2) no
N3 C16 C17 118.95(18) yes
N3 C16 C21 117.92(19) yes
C17 C16 C21 123.1(2) no
C16 C17 C18 117.11(19) no
C16 C17 C22 121.26(19) no
C18 C17 C22 121.61(19) no
C17 C18 C19 121.1(2) no
C18 C19 C20 120.2(2) no
C19 C20 C21 121.4(2) no
C16 C21 C20 117.12(19) no
C16 C21 C25 122.3(2) no
C20 C21 C25 120.6(2) no
C17 C22 C23 109.79(19) no
C17 C22 C24 112.29(19) no
C23 C22 C24 111.67(18) no
C21 C25 C26 111.75(19) no
C21 C25 C27 111.2(2) no
C26 C25 C27 109.8(2) no
Si1 C37 O1 52.58(10) yes
Si1 C37 O2 52.51(10) yes
Si1 C37 O3 175.63(19) yes
O1 C37 O2 104.93(18) yes
O1 C37 O3 127.2(2) yes
O2 C37 O3 127.9(2) yes
N2 C2 H2 126.00 no
C3 C2 H2 126.00 no
N3 C3 H3 126.00 no
C2 C3 H3 126.00 no
C5 C6 H6 120.00 no
C7 C6 H6 119.00 no
C6 C7 H7 120.00 no
C8 C7 H7 120.00 no
C7 C8 H8 120.00 no
C9 C8 H8 120.00 no
C5 C10 H10 108.00 no
C11 C10 H10 108.00 no
C12 C10 H10 108.00 no
C10 C11 H11A 110.00 no
C10 C11 H11B 110.00 no
C10 C11 H11C 109.00 no
H11A C11 H11B 109.00 no
H11A C11 H11C 109.00 no
H11B C11 H11C 109.00 no
C10 C12 H12A 109.00 no
C10 C12 H12B 109.00 no
C10 C12 H12C 109.00 no
H12A C12 H12B 109.00 no
H12A C12 H12C 110.00 no
H12B C12 H12C 109.00 no
C9 C13 H13 108.00 no
C14 C13 H13 108.00 no
C15 C13 H13 108.00 no
C13 C14 H14A 109.00 no
C13 C14 H14B 109.00 no
C13 C14 H14C 109.00 no
H14A C14 H14B 109.00 no
H14A C14 H14C 110.00 no
H14B C14 H14C 110.00 no
C13 C15 H15A 109.00 no
C13 C15 H15B 110.00 no
C13 C15 H15C 109.00 no
H15A C15 H15B 109.00 no
H15A C15 H15C 109.00 no
H15B C15 H15C 109.00 no
C17 C18 H18 119.00 no
C19 C18 H18 120.00 no
C18 C19 H19 120.00 no
C20 C19 H19 120.00 no
C19 C20 H20 119.00 no
C21 C20 H20 119.00 no
C17 C22 H22 108.00 no
C23 C22 H22 108.00 no
C24 C22 H22 108.00 no
C22 C23 H23A 110.00 no
C22 C23 H23B 109.00 no
C22 C23 H23C 109.00 no
H23A C23 H23B 109.00 no
H23A C23 H23C 109.00 no
H23B C23 H23C 109.00 no
C22 C24 H24A 109.00 no
C22 C24 H24B 109.00 no
C22 C24 H24C 110.00 no
H24A C24 H24B 109.00 no
H24A C24 H24C 109.00 no
H24B C24 H24C 110.00 no
C21 C25 H25 108.00 no
C26 C25 H25 108.00 no
C27 C25 H25 108.00 no
C25 C26 H26A 109.00 no
C25 C26 H26B 109.00 no
C25 C26 H26C 109.00 no
H26A C26 H26B 109.00 no
H26A C26 H26C 109.00 no
H26B C26 H26C 110.00 no
C25 C27 H27A 109.00 no
C25 C27 H27B 109.00 no
C25 C27 H27C 109.00 no
H27A C27 H27B 109.00 no
H27A C27 H27C 110.00 no
H27B C27 H27C 109.00 no
Si3 C28 H28A 109.00 no
Si3 C28 H28B 110.00 no
Si3 C28 H28C 109.00 no
H28A C28 H28B 109.00 no
H28A C28 H28C 110.00 no
H28B C28 H28C 109.00 no
Si3 C29 H29A 109.00 no
Si3 C29 H29B 109.00 no
Si3 C29 H29C 109.00 no
H29A C29 H29B 109.00 no
H29A C29 H29C 110.00 no
H29B C29 H29C 110.00 no
Si3 C30 H30A 110.00 no
Si3 C30 H30B 109.00 no
Si3 C30 H30C 110.00 no
H30A C30 H30B 109.00 no
H30A C30 H30C 109.00 no
H30B C30 H30C 110.00 no
Si4 C31 H31A 110.00 no
Si4 C31 H31B 110.00 no
Si4 C31 H31C 110.00 no
H31A C31 H31B 109.00 no
H31A C31 H31C 109.00 no
H31B C31 H31C 109.00 no
Si4 C32 H32A 109.00 no
Si4 C32 H32B 109.00 no
Si4 C32 H32C 110.00 no
H32A C32 H32B 109.00 no
H32A C32 H32C 109.00 no
H32B C32 H32C 110.00 no
Si4 C33 H33A 109.00 no
Si4 C33 H33B 109.00 no
Si4 C33 H33C 110.00 no
H33A C33 H33B 109.00 no
H33A C33 H33C 109.00 no
H33B C33 H33C 109.00 no
Si5 C34 H34A 109.00 no
Si5 C34 H34B 110.00 no
Si5 C34 H34C 109.00 no
H34A C34 H34B 110.00 no
H34A C34 H34C 110.00 no
H34B C34 H34C 109.00 no
Si5 C35 H35A 109.00 no
Si5 C35 H35B 110.00 no
Si5 C35 H35C 109.00 no
H35A C35 H35B 110.00 no
H35A C35 H35C 109.00 no
H35B C35 H35C 109.00 no
Si5 C36 H36A 109.00 no
Si5 C36 H36B 109.00 no
Si5 C36 H36C 109.00 no
H36A C36 H36B 109.00 no
H36A C36 H36C 109.00 no
H36B C36 H36C 109.00 no

loop_
_geom_bond_atom_site_label_1
_geom_bond_atom_site_label_2
_geom_bond_distance
_geom_bond_publ_flag
Si1 Si2 2.3161(10) yes
Si1 O1 1.7413(17) yes
Si1 O2 1.7395(17) yes
Si1 N1 1.6275(19) yes
Si1 C37 2.192(2) yes
Si2 Si3 2.3489(10) yes
Si2 Si4 2.3386(10) yes
Si2 Si5 2.3586(10) yes
Si3 C28 1.864(3) yes
Si3 C29 1.869(3) yes
Si3 C30 1.866(3) yes
Si4 C31 1.870(3) yes
Si4 C32 1.866(3) yes
Si4 C33 1.876(3) yes
Si5 C34 1.875(3) yes
Si5 C35 1.872(3) yes
Si5 C36 1.866(3) yes
O1 C37 1.360(3) yes
O2 C37 1.348(3) yes
O3 C37 1.194(3) yes
N1 C1 1.297(3) yes
N2 C1 1.374(3) yes
N2 C2 1.395(3) yes
N2 C4 1.440(3) yes
N3 C1 1.375(3) yes
N3 C3 1.391(3) yes
N3 C16 1.440(3) yes
C2 C3 1.329(3) no
C4 C5 1.393(3) no
C4 C9 1.402(3) no
C5 C6 1.392(3) no
C5 C10 1.518(3) no
C6 C7 1.377(3) no
C7 C8 1.381(3) no
C8 C9 1.386(3) no
C9 C13 1.517(3) no
C10 C11 1.530(4) no
C10 C12 1.520(4) no
C13 C14 1.519(4) no
C13 C15 1.526(4) no
C16 C17 1.396(3) no
C16 C21 1.396(3) no
C17 C18 1.393(3) no
C17 C22 1.518(3) no
C18 C19 1.381(3) no
C19 C20 1.377(3) no
C20 C21 1.389(3) no
C21 C25 1.516(3) no
C22 C23 1.530(3) no
C22 C24 1.526(3) no
C25 C26 1.515(4) no
C25 C27 1.526(4) no
C2 H2 0.9500 no
C3 H3 0.9500 no
C6 H6 0.9500 no
C7 H7 0.9500 no
C8 H8 0.9500 no
C10 H10 1.0000 no
C11 H11A 0.9800 no
C11 H11B 0.9800 no
C11 H11C 0.9800 no
C12 H12A 0.9800 no
C12 H12B 0.9800 no
C12 H12C 0.9800 no
C13 H13 1.0000 no
C14 H14A 0.9800 no
C14 H14B 0.9800 no
C14 H14C 0.9800 no
C15 H15A 0.9800 no
C15 H15B 0.9800 no
C15 H15C 0.9800 no
C18 H18 0.9500 no
C19 H19 0.9500 no
C20 H20 0.9500 no
C22 H22 1.0000 no
C23 H23A 0.9800 no
C23 H23B 0.9800 no
C23 H23C 0.9800 no
C24 H24A 0.9800 no
C24 H24B 0.9800 no
C24 H24C 0.9800 no
C25 H25 1.0000 no
C26 H26A 0.9800 no
C26 H26B 0.9800 no
C26 H26C 0.9800 no
C27 H27A 0.9800 no
C27 H27B 0.9800 no
C27 H27C 0.9800 no
C28 H28A 0.9800 no
C28 H28B 0.9800 no
C28 H28C 0.9800 no
C29 H29A 0.9800 no
C29 H29B 0.9800 no
C29 H29C 0.9800 no
C30 H30A 0.9800 no
C30 H30B 0.9800 no
C30 H30C 0.9800 no
C31 H31A 0.9800 no
C31 H31B 0.9800 no
C31 H31C 0.9800 no
C32 H32A 0.9800 no
C32 H32B 0.9800 no
C32 H32C 0.9800 no
C33 H33A 0.9800 no
C33 H33B 0.9800 no
C33 H33C 0.9800 no
C34 H34A 0.9800 no
C34 H34B 0.9800 no
C34 H34C 0.9800 no
C35 H35A 0.9800 no
C35 H35B 0.9800 no
C35 H35C 0.9800 no
C36 H36A 0.9800 no
C36 H36B 0.9800 no
C36 H36C 0.9800 no

loop_
_geom_hbond_atom_site_label_D
_geom_hbond_atom_site_label_H
_geom_hbond_atom_site_label_A
_geom_hbond_distance_DH
_geom_hbond_distance_HA
_geom_hbond_distance_DA
_geom_hbond_angle_DHA
_geom_hbond_site_symmetry_A
_geom_hbond_publ_flag
C3 H3 O3 0.9500 2.4600 3.350(3) 157.00 2_645 yes
C13 H13 N2 1.0000 2.4500 2.882(3) 105.00 . yes
C22 H22 N3 1.0000 2.4800 2.882(3) 104.00 . yes
C25 H25 N3 1.0000 2.3900 2.882(3) 109.00 . yes

loop_
_geom_torsion_atom_site_label_1
_geom_torsion_atom_site_label_2
_geom_torsion_atom_site_label_3
_geom_torsion_atom_site_label_4
_geom_torsion
_geom_torsion_publ_flag
O1 Si1 Si2 Si3 39.62(7) no
O1 Si1 Si2 Si4 157.72(7) no
O1 Si1 Si2 Si5 -81.32(7) no
O2 Si1 Si2 Si3 121.73(7) no
O2 Si1 Si2 Si4 -120.17(7) no
O2 Si1 Si2 Si5 0.78(7) no
N1 Si1 Si2 Si3 -102.84(9) no
N1 Si1 Si2 Si4 15.26(9) no
N1 Si1 Si2 Si5 136.22(8) no
C37 Si1 Si2 Si3 80.47(8) no
C37 Si1 Si2 Si4 -161.43(7) no
C37 Si1 Si2 Si5 -40.48(8) no
Si2 Si1 O1 C37 105.38(12) no
O2 Si1 O1 C37 -3.32(13) no
N1 Si1 O1 C37 -113.52(15) no
Si2 Si1 O2 C37 -101.40(12) no
O1 Si1 O2 C37 3.34(13) no
N1 Si1 O2 C37 121.44(14) no
Si2 Si1 N1 C1 176.3(3) no
O1 Si1 N1 C1 38.6(3) no
O2 Si1 N1 C1 -49.4(3) no
C37 Si1 N1 C1 -7.6(3) no
Si2 Si1 C37 O1 -90.00(12) no
Si2 Si1 C37 O2 95.24(12) no
O1 Si1 C37 O2 -174.8(2) no
O2 Si1 C37 O1 174.8(2) no
N1 Si1 C37 O1 93.71(15) no
N1 Si1 C37 O2 -81.05(16) no
Si1 Si2 Si3 C28 36.63(11) no
Si1 Si2 Si3 C29 157.30(11) no
Si1 Si2 Si3 C30 -83.39(11) no
Si4 Si2 Si3 C28 -80.12(11) no
Si4 Si2 Si3 C29 40.55(11) no
Si4 Si2 Si3 C30 159.86(11) no
Si5 Si2 Si3 C28 150.75(11) no
Si5 Si2 Si3 C29 -88.58(11) no
Si5 Si2 Si3 C30 30.73(12) no
Si1 Si2 Si4 C31 -71.34(11) no
Si1 Si2 Si4 C32 49.27(10) no
Si1 Si2 Si4 C33 169.96(10) no
Si3 Si2 Si4 C31 43.73(11) no
Si3 Si2 Si4 C32 164.35(10) no
Si3 Si2 Si4 C33 -74.97(11) no
Si5 Si2 Si4 C31 173.45(10) no
Si5 Si2 Si4 C32 -65.93(10) no
Si5 Si2 Si4 C33 54.76(11) no
Si1 Si2 Si5 C34 64.07(11) no
Si1 Si2 Si5 C35 -175.60(10) no
Si1 Si2 Si5 C36 -55.61(10) no
Si3 Si2 Si5 C34 -50.81(11) no
Si3 Si2 Si5 C35 69.53(11) no
Si3 Si2 Si5 C36 -170.48(10) no
Si4 Si2 Si5 C34 -178.40(11) no
Si4 Si2 Si5 C35 -58.06(11) no
Si4 Si2 Si5 C36 61.93(11) no
Si1 O1 C37 O2 4.30(16) no
Si1 O1 C37 O3 -174.5(2) no
Si1 O2 C37 O1 -4.30(16) no
Si1 O2 C37 O3 174.5(2) no
Si1 N1 C1 N2 -64.4(4) no
Si1 N1 C1 N3 120.0(3) no
C2 N2 C1 N1 -175.0(2) no
C2 N2 C1 N3 1.4(2) no
C4 N2 C1 N1 -4.9(4) no
C4 N2 C1 N3 171.49(19) no
C1 N2 C2 C3 -1.2(2) no
C4 N2 C2 C3 -171.2(2) no
C1 N2 C4 C5 96.6(3) no
C1 N2 C4 C9 -84.2(3) no
C2 N2 C4 C5 -94.8(3) no
C2 N2 C4 C9 84.4(3) no
C3 N3 C1 N1 175.3(2) no
C3 N3 C1 N2 -1.2(2) no
C16 N3 C1 N1 4.8(3) no
C16 N3 C1 N2 -171.68(19) no
C1 N3 C3 C2 0.5(2) no
C16 N3 C3 C2 171.18(19) no
C1 N3 C16 C17 -84.7(3) no
C1 N3 C16 C21 97.6(2) no
C3 N3 C16 C17 106.1(2) no
C3 N3 C16 C21 -71.6(3) no
N2 C2 C3 N3 0.4(2) no
N2 C4 C5 C6 177.76(19) no
N2 C4 C5 C10 -1.2(3) no
C9 C4 C5 C6 -1.3(3) no
C9 C4 C5 C10 179.7(2) no
N2 C4 C9 C8 -177.60(19) no
N2 C4 C9 C13 0.0(3) no
C5 C4 C9 C8 1.5(3) no
C5 C4 C9 C13 179.1(2) no
C4 C5 C6 C7 0.3(3) no
C10 C5 C6 C7 179.3(2) no
C4 C5 C10 C11 80.4(3) no
C4 C5 C10 C12 -156.7(2) no
C6 C5 C10 C11 -98.5(3) no
C6 C5 C10 C12 24.4(3) no
C5 C6 C7 C8 0.5(4) no
C6 C7 C8 C9 -0.4(4) no
C7 C8 C9 C4 -0.6(3) no
C7 C8 C9 C13 -178.3(2) no
C4 C9 C13 C14 -93.6(3) no
C4 C9 C13 C15 142.6(2) no
C8 C9 C13 C14 83.9(3) no
C8 C9 C13 C15 -39.9(3) no
N3 C16 C17 C18 -175.67(18) no
N3 C16 C17 C22 2.5(3) no
C21 C16 C17 C18 1.9(3) no
C21 C16 C17 C22 -179.9(2) no
N3 C16 C21 C20 175.76(19) no
N3 C16 C21 C25 -4.6(3) no
C17 C16 C21 C20 -1.8(3) no
C17 C16 C21 C25 177.8(2) no
C16 C17 C18 C19 -0.6(3) no
C22 C17 C18 C19 -178.7(2) no
C16 C17 C22 C23 -89.7(2) no
C16 C17 C22 C24 145.5(2) no
C18 C17 C22 C23 88.4(2) no
C18 C17 C22 C24 -36.5(3) no
C17 C18 C19 C20 -0.7(3) no
C18 C19 C20 C21 0.8(4) no
C19 C20 C21 C16 0.5(3) no
C19 C20 C21 C25 -179.2(2) no
C16 C21 C25 C26 110.9(2) no
C16 C21 C25 C27 -126.1(2) no
C20 C21 C25 C26 -69.5(3) no
C20 C21 C25 C27 53.6(3) no
